data_4516758
loop_
_publ_author_name
'Brantley, Johnathan N.'
'Samant, Andrew V.'
'Toste, F. Dean'

_publ_section_title
;
 Isolation and Reactivity of Trifluoromethyl Iodonium Salts.
;
_journal_issue 5
_journal_name_full 'ACS central science'
_journal_page_first 341
_journal_page_last 350
_journal_paper_doi 10.1021/acscentsci.6b00119
_journal_volume 2
_journal_year 2016
_chemical_formula_sum 'C10 H11 B F7 I O S0'
_chemical_formula_weight 417.90
_space_group_crystal_system monoclinic
_space_group_IT_number 14
_space_group_name_Hall '-P 2ybc'
_space_group_name_H-M_alt 'P 1 21/c 1'
_atom_sites_solution_hydrogens geom
_atom_sites_solution_primary iterative
_atom_sites_solution_secondary difmap
_audit_creation_method SHELXL-2014/7
_cell_angle_alpha 90
_cell_angle_beta 93.788(3)
_cell_angle_gamma 90
_cell_formula_units_Z 8
_cell_length_a 15.9890(9)
_cell_length_b 8.7606(5)
_cell_length_c 19.0524(11)
_cell_measurement_reflns_used 9763
_cell_measurement_temperature 100(2)
_cell_measurement_theta_max 25.35
_cell_measurement_theta_min 2.55
_cell_volume 2662.9(3)
_computing_cell_refinement 'Bruker SAINT'
_computing_data_collection 'Bruker APEX2'
_computing_data_reduction 'Bruker SAINT'
_computing_molecular_graphics ORTEP-32
_computing_publication_material WinGX
_computing_structure_refinement SHELXL-2014
_computing_structure_solution SHELXT-2014
_diffrn_ambient_temperature 100(2)
_diffrn_detector_area_resol_mean 8.366
_diffrn_measured_fraction_theta_full 0.999
_diffrn_measured_fraction_theta_max 0.997
_diffrn_measurement_device_type 'Bruker APEX-II CCD'
_diffrn_measurement_method 'phi and omega scans'
_diffrn_radiation_type MoK\a
_diffrn_radiation_wavelength 0.71073
_diffrn_reflns_av_R_equivalents 0.0489
_diffrn_reflns_av_unetI/netI 0.0255
_diffrn_reflns_Laue_measured_fraction_full 0.999
_diffrn_reflns_Laue_measured_fraction_max 0.997
_diffrn_reflns_limit_h_max 19
_diffrn_reflns_limit_h_min -19
_diffrn_reflns_limit_k_max 10
_diffrn_reflns_limit_k_min -10
_diffrn_reflns_limit_l_max 22
_diffrn_reflns_limit_l_min -22
_diffrn_reflns_number 75792
_diffrn_reflns_point_group_measured_fraction_full 0.999
_diffrn_reflns_point_group_measured_fraction_max 0.997
_diffrn_reflns_theta_full 25.000
_diffrn_reflns_theta_max 25.396
_diffrn_reflns_theta_min 1.276
_diffrn_source 'microfocus sealed tube'
_exptl_absorpt_coefficient_mu 2.479
_exptl_absorpt_correction_T_max 0.745
_exptl_absorpt_correction_T_min 0.688
_exptl_absorpt_correction_type multi-scan
_exptl_absorpt_process_details SADABS
_exptl_crystal_colour colourless
_exptl_crystal_density_diffrn 2.085
_exptl_crystal_description plate
_exptl_crystal_F_000 1600
_exptl_crystal_size_max 0.060
_exptl_crystal_size_mid 0.020
_exptl_crystal_size_min 0.020
_refine_diff_density_max 3.333
_refine_diff_density_min -1.095
_refine_diff_density_rms 0.201
_refine_ls_extinction_method none
_refine_ls_goodness_of_fit_ref 1.092
_refine_ls_hydrogen_treatment constr
_refine_ls_matrix_type full
_refine_ls_number_parameters 361
_refine_ls_number_reflns 4884
_refine_ls_number_restraints 0
_refine_ls_restrained_S_all 1.092
_refine_ls_R_factor_all 0.0565
_refine_ls_R_factor_gt 0.0480
_refine_ls_shift/su_max 0.001
_refine_ls_shift/su_mean 0.000
_refine_ls_structure_factor_coef Fsqd
_refine_ls_weighting_details 'w=1/[\s^2^(Fo^2^)+(0.0691P)^2^+8.2812P] where P=(Fo^2^+2Fc^2^)/3'
_refine_ls_weighting_scheme calc
_refine_ls_wR_factor_gt 0.1144
_refine_ls_wR_factor_ref 0.1200
_reflns_Friedel_coverage 0.000
_reflns_number_gt 4110
_reflns_number_total 4884
_reflns_threshold_expression 'I > 2\s(I)'
_cod_data_source_file oc6b00119_si_001.cif
_cod_data_source_block shelx
_cod_original_sg_symbol_H-M 'P 21/c'
_cod_database_code 4516758
_shelx_shelxl_version_number 2014/7
_shelx_space_group_comment
;
The symmetry employed for this shelxl refinement is uniquely defined
by the following loop, which should always be used as a source of
symmetry information in preference to the above space-group names.
They are only intended as comments.
;
_shelx_estimated_absorpt_t_min 0.866
_shelx_estimated_absorpt_t_max 0.952

loop_
_space_group_symop_operation_xyz
'x, y, z'
'-x, y+1/2, -z+1/2'
'-x, -y, -z'
'x, -y-1/2, z-1/2'

loop_
_atom_site_label
_atom_site_type_symbol
_atom_site_fract_x
_atom_site_fract_y
_atom_site_fract_z
_atom_site_U_iso_or_equiv
_atom_site_adp_type
_atom_site_occupancy
_atom_site_site_symmetry_order
_atom_site_calc_flag
_atom_site_refinement_flags_posn
_atom_site_refinement_flags_adp
C1 C 0.8832(3) 0.1807(6) 0.4500(3) 0.0211(12) Uani 1 1 d . .
C2 C 0.9612(3) 0.3449(5) 0.5902(3) 0.0149(10) Uani 1 1 d . .
C3 C 1.0313(3) 0.3265(6) 0.5525(3) 0.0187(11) Uani 1 1 d . .
H3 H 1.0263 0.3004 0.5040 0.022 Uiso 1 1 calc R U
C4 C 1.1098(3) 0.3474(6) 0.5877(3) 0.0230(12) Uani 1 1 d . .
H4 H 1.1593 0.3361 0.5632 0.028 Uiso 1 1 calc R U
C5 C 1.1152(3) 0.3844(6) 0.6579(3) 0.0210(11) Uani 1 1 d . .
H5 H 1.1688 0.3981 0.6817 0.025 Uiso 1 1 calc R U
C6 C 1.0433(3) 0.4023(6) 0.6946(3) 0.0190(11) Uani 1 1 d . .
H6 H 1.0487 0.4264 0.7433 0.023 Uiso 1 1 calc R U
C7 C 0.9637(3) 0.3855(5) 0.6612(3) 0.0153(10) Uani 1 1 d . .
C8 C 0.8845(3) 0.4067(6) 0.7008(3) 0.0167(11) Uani 1 1 d . .
C9 C 0.8551(3) 0.2542(6) 0.7288(3) 0.0207(11) Uani 1 1 d . .
H9A H 0.8976 0.2140 0.7634 0.031 Uiso 1 1 calc R U
H9B H 0.8022 0.2688 0.7513 0.031 Uiso 1 1 calc R U
H9C H 0.8465 0.1818 0.6898 0.031 Uiso 1 1 calc R U
C10 C 0.8948(3) 0.5250(6) 0.7585(3) 0.0257(12) Uani 1 1 d . .
H10A H 0.9392 0.4928 0.7933 0.039 Uiso 1 1 calc R U
H10B H 0.9099 0.6233 0.7382 0.039 Uiso 1 1 calc R U
H10C H 0.8420 0.5357 0.7814 0.039 Uiso 1 1 calc R U
C11 C 0.6198(3) 0.6979(6) 0.5403(3) 0.0243(12) Uani 1 1 d . .
C12 C 0.5379(3) 0.8572(6) 0.4002(3) 0.0153(10) Uani 1 1 d . .
C13 C 0.4673(3) 0.8406(6) 0.4376(3) 0.0181(11) Uani 1 1 d . .
H13 H 0.4718 0.8185 0.4866 0.022 Uiso 1 1 calc R U
C14 C 0.3895(3) 0.8571(6) 0.4016(3) 0.0224(12) Uani 1 1 d . .
H14 H 0.3399 0.8438 0.4256 0.027 Uiso 1 1 calc R U
C15 C 0.3841(3) 0.8931(6) 0.3306(3) 0.0197(11) Uani 1 1 d . .
H15 H 0.3308 0.9069 0.3063 0.024 Uiso 1 1 calc R U
C16 C 0.4571(3) 0.9089(5) 0.2946(3) 0.0167(11) Uani 1 1 d . .
H16 H 0.4526 0.9314 0.2457 0.020 Uiso 1 1 calc R U
C17 C 0.5360(3) 0.8924(5) 0.3289(3) 0.0141(10) Uani 1 1 d . .
C18 C 0.6160(3) 0.9085(6) 0.2895(2) 0.0158(10) Uani 1 1 d . .
C19 C 0.6050(3) 1.0148(6) 0.2263(3) 0.0224(12) Uani 1 1 d . .
H19A H 0.5621 0.9734 0.1924 0.034 Uiso 1 1 calc R U
H19B H 0.5876 1.1159 0.2419 0.034 Uiso 1 1 calc R U
H19C H 0.6583 1.0236 0.2040 0.034 Uiso 1 1 calc R U
C20 C 0.6464(3) 0.7521(6) 0.2678(3) 0.0188(11) Uani 1 1 d . .
H20A H 0.6048 0.7059 0.2342 0.028 Uiso 1 1 calc R U
H20B H 0.6998 0.7629 0.2458 0.028 Uiso 1 1 calc R U
H20C H 0.6544 0.6867 0.3095 0.028 Uiso 1 1 calc R U
O1 O 0.8182(2) 0.4582(4) 0.65013(18) 0.0205(8) Uani 1 1 d . .
H1 H 0.8318 0.5422 0.6329 0.031 Uiso 1 1 calc R U
O2 O 0.6796(2) 0.9716(4) 0.33901(18) 0.0194(8) Uani 1 1 d . .
H2 H 0.7250 0.9796 0.3195 0.029 Uiso 1 1 calc R U
F1 F 0.93326(19) 0.0708(4) 0.47253(16) 0.0280(7) Uani 1 1 d . .
F2 F 0.9210(2) 0.2666(4) 0.40493(15) 0.0300(8) Uani 1 1 d . .
F3 F 0.8148(2) 0.1217(4) 0.41754(17) 0.0354(8) Uani 1 1 d . .
F4 F 0.5819(2) 0.7761(4) 0.58789(15) 0.0324(8) Uani 1 1 d . .
F5 F 0.6897(2) 0.6397(4) 0.56961(18) 0.0378(9) Uani 1 1 d . .
F6 F 0.5703(2) 0.5876(4) 0.51646(16) 0.0278(7) Uani 1 1 d . .
F7 F 0.8724(2) 0.7222(4) 0.5918(2) 0.0458(10) Uani 1 1 d . .
F8 F 0.8055(2) 0.8598(5) 0.67002(19) 0.0481(10) Uani 1 1 d . .
F9 F 0.7956(2) 0.9266(4) 0.5561(2) 0.0494(11) Uani 1 1 d . .
F10 F 0.91804(19) 0.9591(4) 0.62090(16) 0.0285(7) Uani 1 1 d . .
F11 F 0.5787(2) 0.4277(5) 0.38377(18) 0.0505(11) Uani 1 1 d . .
F12 F 0.6569(3) 0.2538(5) 0.4488(2) 0.0593(13) Uani 1 1 d . .
F13 F 0.6780(2) 0.2865(4) 0.33396(16) 0.0343(8) Uani 1 1 d . .
F14 F 0.7136(2) 0.4689(5) 0.4134(2) 0.0556(11) Uani 1 1 d . .
I1 I 0.84072(2) 0.31848(4) 0.53767(2) 0.01872(13) Uani 1 1 d . .
I2 I 0.65805(2) 0.84514(4) 0.45426(2) 0.01869(13) Uani 1 1 d . .
B1 B 0.8469(4) 0.8679(7) 0.6099(3) 0.0187(12) Uani 1 1 d . .
B2 B 0.6553(4) 0.3591(7) 0.3950(3) 0.0190(13) Uani 1 1 d . .

loop_
_atom_site_aniso_label
_atom_site_aniso_U_11
_atom_site_aniso_U_22
_atom_site_aniso_U_33
_atom_site_aniso_U_23
_atom_site_aniso_U_13
_atom_site_aniso_U_12
C1 0.019(3) 0.029(3) 0.016(3) -0.001(2) -0.001(2) 0.000(2)
C2 0.016(3) 0.012(3) 0.017(3) 0.003(2) -0.003(2) -0.0021(19)
C3 0.019(3) 0.018(3) 0.018(3) 0.000(2) 0.002(2) -0.002(2)
C4 0.016(3) 0.020(3) 0.033(3) 0.001(2) 0.003(2) 0.001(2)
C5 0.018(3) 0.012(3) 0.031(3) 0.001(2) -0.008(2) -0.001(2)
C6 0.022(3) 0.014(3) 0.020(3) 0.001(2) -0.003(2) -0.002(2)
C7 0.023(3) 0.006(2) 0.017(3) 0.003(2) 0.002(2) -0.002(2)
C8 0.017(2) 0.016(3) 0.016(2) 0.002(2) -0.0022(19) 0.001(2)
C9 0.025(3) 0.015(3) 0.023(3) 0.002(2) 0.004(2) 0.001(2)
C10 0.028(3) 0.021(3) 0.028(3) -0.010(2) 0.002(2) 0.001(2)
C11 0.026(3) 0.027(3) 0.019(3) 0.000(2) -0.006(2) 0.000(2)
C12 0.016(3) 0.016(3) 0.014(2) -0.002(2) -0.0015(19) 0.001(2)
C13 0.020(3) 0.020(3) 0.015(3) -0.001(2) 0.003(2) 0.003(2)
C14 0.021(3) 0.022(3) 0.026(3) -0.005(2) 0.007(2) 0.000(2)
C15 0.017(3) 0.016(3) 0.026(3) -0.004(2) -0.002(2) 0.000(2)
C16 0.019(3) 0.013(3) 0.018(3) -0.004(2) 0.000(2) 0.002(2)
C17 0.020(3) 0.005(2) 0.017(2) -0.003(2) 0.0005(19) -0.0017(19)
C18 0.017(2) 0.016(3) 0.014(2) 0.001(2) 0.0005(19) -0.002(2)
C19 0.028(3) 0.019(3) 0.021(3) 0.004(2) 0.003(2) -0.003(2)
C20 0.022(3) 0.015(3) 0.020(3) -0.003(2) 0.002(2) -0.003(2)
O1 0.0177(18) 0.020(2) 0.0234(19) 0.0071(16) -0.0008(14) 0.0025(15)
O2 0.0134(17) 0.023(2) 0.0218(19) -0.0041(16) 0.0012(14) -0.0032(15)
F1 0.0304(18) 0.0276(18) 0.0257(17) 0.0014(14) 0.0003(13) 0.0034(14)
F2 0.0384(19) 0.036(2) 0.0161(15) 0.0025(14) 0.0059(14) -0.0005(15)
F3 0.0282(18) 0.046(2) 0.0308(18) -0.0098(16) -0.0108(14) -0.0049(16)
F4 0.053(2) 0.0301(19) 0.0153(16) -0.0024(14) 0.0095(15) -0.0028(16)
F5 0.032(2) 0.041(2) 0.038(2) 0.0176(17) -0.0163(15) -0.0025(16)
F6 0.0308(18) 0.0244(18) 0.0282(17) -0.0016(14) 0.0011(14) -0.0050(14)
F7 0.048(2) 0.0237(19) 0.067(3) -0.0033(18) 0.0201(19) 0.0018(17)
F8 0.040(2) 0.073(3) 0.033(2) -0.0011(19) 0.0122(16) -0.018(2)
F9 0.044(2) 0.042(2) 0.058(2) 0.0252(19) -0.0283(19) -0.0100(18)
F10 0.0249(17) 0.037(2) 0.0238(16) -0.0013(14) 0.0008(13) -0.0065(14)
F11 0.0283(19) 0.096(3) 0.0262(18) -0.018(2) -0.0071(15) 0.025(2)
F12 0.093(3) 0.039(2) 0.051(2) 0.023(2) 0.040(2) 0.020(2)
F13 0.042(2) 0.040(2) 0.0208(17) -0.0048(15) 0.0035(14) 0.0096(16)
F14 0.049(2) 0.056(3) 0.061(3) -0.023(2) -0.003(2) -0.020(2)
I1 0.0142(2) 0.0269(2) 0.0148(2) 0.00377(13) -0.00135(13) -0.00065(13)
I2 0.0155(2) 0.0255(2) 0.0147(2) -0.00240(13) -0.00190(13) 0.00025(13)
B1 0.026(3) 0.014(3) 0.016(3) 0.001(2) -0.001(2) 0.000(2)
B2 0.025(3) 0.019(3) 0.012(3) -0.001(2) -0.002(2) 0.000(2)

loop_
_atom_type_symbol
_atom_type_description
_atom_type_scat_dispersion_real
_atom_type_scat_dispersion_imag
_atom_type_scat_source
C C 0.0033 0.0016 'International Tables Vol C Tables 4.2.6.8 and 6.1.1.4'
H H 0.0000 0.0000 'International Tables Vol C Tables 4.2.6.8 and 6.1.1.4'
O O 0.0106 0.0060 'International Tables Vol C Tables 4.2.6.8 and 6.1.1.4'
F F 0.0171 0.0103 'International Tables Vol C Tables 4.2.6.8 and 6.1.1.4'
S S 0.1246 0.1234 'International Tables Vol C Tables 4.2.6.8 and 6.1.1.4'
I I -0.4742 1.8119 'International Tables Vol C Tables 4.2.6.8 and 6.1.1.4'
B B 0.0013 0.0007 'International Tables Vol C Tables 4.2.6.8 and 6.1.1.4'

loop_
_geom_angle_atom_site_label_1
_geom_angle_atom_site_label_2
_geom_angle_atom_site_label_3
_geom_angle
F1 C1 F2 109.7(4)
F1 C1 F3 109.6(4)
F2 C1 F3 108.5(4)
F1 C1 I1 111.6(3)
F2 C1 I1 111.0(3)
F3 C1 I1 106.4(3)
C3 C2 C7 124.1(5)
C3 C2 I1 119.0(4)
C7 C2 I1 116.8(4)
C2 C3 C4 118.1(5)
C2 C3 H3 121.0
C4 C3 H3 121.0
C5 C4 C3 119.7(5)
C5 C4 H4 120.1
C3 C4 H4 120.1
C4 C5 C6 120.9(5)
C4 C5 H5 119.5
C6 C5 H5 119.5
C7 C6 C5 121.2(5)
C7 C6 H6 119.4
C5 C6 H6 119.4
C6 C7 C2 115.9(5)
C6 C7 C8 121.5(4)
C2 C7 C8 122.6(4)
O1 C8 C10 108.0(4)
O1 C8 C9 105.9(4)
C10 C8 C9 111.6(4)
O1 C8 C7 107.5(4)
C10 C8 C7 112.9(4)
C9 C8 C7 110.6(4)
C8 C9 H9A 109.5
C8 C9 H9B 109.5
H9A C9 H9B 109.5
C8 C9 H9C 109.5
H9A C9 H9C 109.5
H9B C9 H9C 109.5
C8 C10 H10A 109.5
C8 C10 H10B 109.5
H10A C10 H10B 109.5
C8 C10 H10C 109.5
H10A C10 H10C 109.5
H10B C10 H10C 109.5
F6 C11 F4 109.2(5)
F6 C11 F5 109.7(5)
F4 C11 F5 109.0(4)
F6 C11 I2 111.4(3)
F4 C11 I2 111.8(4)
F5 C11 I2 105.8(4)
C13 C12 C17 124.1(5)
C13 C12 I2 119.3(4)
C17 C12 I2 116.5(4)
C12 C13 C14 118.0(5)
C12 C13 H13 121.0
C14 C13 H13 121.0
C15 C14 C13 120.2(5)
C15 C14 H14 119.9
C13 C14 H14 119.9
C14 C15 C16 120.1(5)
C14 C15 H15 120.0
C16 C15 H15 120.0
C17 C16 C15 121.3(5)
C17 C16 H16 119.3
C15 C16 H16 119.3
C16 C17 C12 116.3(4)
C16 C17 C18 121.5(4)
C12 C17 C18 122.2(4)
O2 C18 C20 107.3(4)
O2 C18 C19 108.6(4)
C20 C18 C19 111.0(4)
O2 C18 C17 106.8(4)
C20 C18 C17 110.1(4)
C19 C18 C17 112.8(4)
C18 C19 H19A 109.5
C18 C19 H19B 109.5
H19A C19 H19B 109.5
C18 C19 H19C 109.5
H19A C19 H19C 109.5
H19B C19 H19C 109.5
C18 C20 H20A 109.5
C18 C20 H20B 109.5
H20A C20 H20B 109.5
C18 C20 H20C 109.5
H20A C20 H20C 109.5
H20B C20 H20C 109.5
C8 O1 I1 106.0(3)
C8 O1 H1 109.5
I1 O1 H1 92.2
C18 O2 I2 105.7(3)
C18 O2 H2 109.5
I2 O2 H2 126.8
C2 I1 C1 95.83(19)
C2 I1 O1 73.86(16)
C1 I1 O1 168.85(16)
C12 I2 C11 95.9(2)
C12 I2 O2 74.05(15)
C11 I2 O2 166.49(16)
F8 B1 F9 110.4(5)
F8 B1 F7 109.1(5)
F9 B1 F7 109.2(5)
F8 B1 F10 109.9(5)
F9 B1 F10 109.8(5)
F7 B1 F10 108.3(5)
F14 B2 F11 108.6(5)
F14 B2 F12 107.5(5)
F11 B2 F12 112.5(5)
F14 B2 F13 108.9(5)
F11 B2 F13 110.4(4)
F12 B2 F13 108.8(5)

loop_
_geom_bond_atom_site_label_1
_geom_bond_atom_site_label_2
_geom_bond_distance
C1 F1 1.306(6)
C1 F2 1.319(6)
C1 F3 1.325(6)
C1 I1 2.203(5)
C2 C3 1.380(7)
C2 C7 1.397(7)
C2 I1 2.123(5)
C3 C4 1.395(8)
C3 H3 0.9500
C4 C5 1.373(8)
C4 H4 0.9500
C5 C6 1.394(8)
C5 H5 0.9500
C6 C7 1.394(7)
C6 H6 0.9500
C7 C8 1.527(7)
C8 O1 1.458(6)
C8 C10 1.512(7)
C8 C9 1.525(7)
C9 H9A 0.9800
C9 H9B 0.9800
C9 H9C 0.9800
C10 H10A 0.9800
C10 H10B 0.9800
C10 H10C 0.9800
C11 F6 1.310(6)
C11 F4 1.316(6)
C11 F5 1.319(6)
C11 I2 2.204(6)
C12 C13 1.382(7)
C12 C17 1.392(7)
C12 I2 2.122(5)
C13 C14 1.388(7)
C13 H13 0.9500
C14 C15 1.386(8)
C14 H14 0.9500
C15 C16 1.398(7)
C15 H15 0.9500
C16 C17 1.390(7)
C16 H16 0.9500
C17 C18 1.531(7)
C18 O2 1.450(6)
C18 C20 1.521(7)
C18 C19 1.524(7)
C19 H19A 0.9800
C19 H19B 0.9800
C19 H19C 0.9800
C20 H20A 0.9800
C20 H20B 0.9800
C20 H20C 0.9800
O1 I1 2.514(4)
O1 H1 0.8400
O2 I2 2.504(3)
O2 H2 0.8400
F7 B1 1.390(7)
F8 B1 1.362(7)
F9 B1 1.369(7)
F10 B1 1.394(7)
F11 B2 1.369(7)
F12 B2 1.378(7)
F13 B2 1.394(7)
F14 B2 1.369(7)
